data_4118490
loop_
_publ_author_name
'Yi-Ming Wang'
'Jeffrey Wu'
'Christina Hoong'
'Vivek Rauniyar'
'F. Dean Toste'

_publ_section_title
;
 Enantioselective Halocyclization Using Reagents Tailored for Chiral Anion
 Phase-Transfer Catalysis
;
_journal_name_full 'Journal of the American Chemical Society'
_journal_page_first 12928
_journal_page_last 12931
_journal_paper_doi 10.1021/ja305795x
_journal_volume 134
_journal_year 2012
_chemical_absolute_configuration ad
_chemical_formula_sum 'C21 H20 Br N O'
_chemical_formula_weight 382.29
_chemical_name_common YMW-VI-122
_chemical_name_systematic
;
 toste61
;
_space_group.centring_type P

_space_group_IT_number 18
_space_group.IT_number 18

_symmetry_cell_setting orthorhombic
_symmetry_space_group_name_Hall 'P 2 2ab'
_symmetry_space_group_name_H-M 'P 21 21 2'
_atom_sites_solution_hydrogens geom
_atom_sites_solution_primary direct
_atom_sites_solution_secondary difmap
_audit_creation_method SHELXL-97
_cell_angle_alpha 90.00
_cell_angle_beta 90.00
_cell_angle_gamma 90.00
_cell_formula_units_Z 4
_cell_length_a 12.0602(11)
_cell_length_b 18.0394(17)
_cell_length_c 7.8387(7)
_cell_measurement_reflns_used 9869
_cell_measurement_temperature 100(2)
_cell_measurement_theta_max 25.39
_cell_measurement_theta_min 2.26
_cell_volume 1705.4(3)
_computing_cell_refinement 'Bruker SAINT'
_computing_data_collection 'Bruker APEX2'
_computing_data_reduction 'Bruker SAINT'
_computing_molecular_graphics ORTEP-32
_computing_publication_material WinGX
_computing_structure_refinement SHELXL-97
_computing_structure_solution SIR-2011
_diffrn_ambient_temperature 100(2)
_diffrn_detector_area_resol_mean 8.366
_diffrn_measured_fraction_theta_full 1.000
_diffrn_measured_fraction_theta_max 1.000
_diffrn_measurement_device_type 'Bruker APEX-I CCD'
_diffrn_measurement_method 'phi and omega scans'
_diffrn_radiation_monochromator graphite
_diffrn_radiation_source 'fine-focus sealed tube'
_diffrn_radiation_type MoK\a
_diffrn_radiation_wavelength 0.71073
_diffrn_reflns_av_R_equivalents 0.0377
_diffrn_reflns_av_sigmaI/netI 0.0242
_diffrn_reflns_limit_h_max 14
_diffrn_reflns_limit_h_min -14
_diffrn_reflns_limit_k_max 21
_diffrn_reflns_limit_k_min -21
_diffrn_reflns_limit_l_max 8
_diffrn_reflns_limit_l_min -9
_diffrn_reflns_number 22736
_diffrn_reflns_theta_full 25.00
_diffrn_reflns_theta_max 25.40
_diffrn_reflns_theta_min 2.03
_exptl_absorpt_coefficient_mu 2.417
_exptl_absorpt_correction_T_max 0.9095
_exptl_absorpt_correction_T_min 0.7131
_exptl_absorpt_correction_type multi-scan
_exptl_absorpt_process_details SADABS
_exptl_crystal_colour colorless
_exptl_crystal_density_diffrn 1.489
_exptl_crystal_description rod
_exptl_crystal_F_000 784
_exptl_crystal_size_max 0.15
_exptl_crystal_size_mid 0.04
_exptl_crystal_size_min 0.04
_refine_diff_density_max 0.449
_refine_diff_density_min -0.226
_refine_diff_density_rms 0.047
_refine_ls_abs_structure_details 'Flack H D (1983), Acta Cryst. A39, 876-881'
_refine_ls_abs_structure_Flack -0.016(7)
_refine_ls_extinction_method none
_refine_ls_goodness_of_fit_ref 1.035
_refine_ls_hydrogen_treatment constr
_refine_ls_matrix_type full
_refine_ls_number_parameters 217
_refine_ls_number_reflns 3152
_refine_ls_number_restraints 0
_refine_ls_restrained_S_all 1.035
_refine_ls_R_factor_all 0.0241
_refine_ls_R_factor_gt 0.0218
_refine_ls_shift/su_max 0.000
_refine_ls_shift/su_mean 0.000
_refine_ls_structure_factor_coef Fsqd
_refine_ls_weighting_details 'calc w=1/[\s^2^(Fo^2^)+(0.0206P)^2^+0.8157P] where P=(Fo^2^+2Fc^2^)/3'
_refine_ls_weighting_scheme calc
_refine_ls_wR_factor_gt 0.0473
_refine_ls_wR_factor_ref 0.0482
_reflns_number_gt 3015
_reflns_number_total 3152
_reflns_threshold_expression >2sigma(I)
_cod_data_source_file ja305795x_si_003.cif
_cod_data_source_block toste61
_cod_depositor_comments
;
The following automatic conversions were performed:

'_space_group.centring_type' value 'primitive' was replaced with the
value 'P' as specified in the replacement file
'/home/antanas/src/cod-tools/trunk/data/replacement-values/replacement_values.lst'.

Automatic conversion script
Id: cif_fix_values 5642 2017-10-24 12:04:52Z antanas 
;
_cod_database_code 4118490

loop_
_symmetry_equiv_pos_as_xyz
'x, y, z'
'-x, -y, z'
'x+1/2, -y+1/2, -z'
'-x+1/2, y+1/2, -z'

loop_
_atom_site_label
_atom_site_type_symbol
_atom_site_fract_x
_atom_site_fract_y
_atom_site_fract_z
_atom_site_U_iso_or_equiv
_atom_site_adp_type
_atom_site_occupancy
_atom_site_symmetry_multiplicity
_atom_site_calc_flag
_atom_site_refinement_flags
C1 C 0.04177(17) 0.30933(13) 0.9235(3) 0.0143(5) Uani 1 1 d .
C2 C 0.10721(16) 0.31394(13) 0.7559(2) 0.0137(5) Uani 1 1 d .
H2 H 0.1006 0.3659 0.7125 0.016 Uiso 1 1 calc R
C3 C 0.07409(19) 0.26223(14) 0.6115(3) 0.0190(5) Uani 1 1 d .
H3A H 0.0781 0.2106 0.6539 0.023 Uiso 1 1 calc R
H3B H 0.1292 0.2672 0.5187 0.023 Uiso 1 1 calc R
C4 C -0.04157(19) 0.27498(14) 0.5364(3) 0.0215(6) Uani 1 1 d .
H4A H -0.0486 0.2457 0.4301 0.026 Uiso 1 1 calc R
H4B H -0.0976 0.2563 0.6180 0.026 Uiso 1 1 calc R
C5 C -0.0665(2) 0.35490(16) 0.4971(3) 0.0250(6) Uani 1 1 d .
H5 H -0.0677 0.3682 0.3798 0.030 Uiso 1 1 calc R
C6 C -0.0872(2) 0.40914(15) 0.6078(3) 0.0244(6) Uani 1 1 d .
H6 H -0.0997 0.4563 0.5575 0.029 Uiso 1 1 calc R
C7 C -0.09403(18) 0.40811(13) 0.7998(3) 0.0195(5) Uani 1 1 d .
H7A H -0.1674 0.4284 0.8315 0.023 Uiso 1 1 calc R
H7B H -0.0377 0.4434 0.8429 0.023 Uiso 1 1 calc R
C8 C -0.07899(18) 0.33570(13) 0.8982(3) 0.0160(5) Uani 1 1 d .
H8A H -0.1202 0.2962 0.8375 0.019 Uiso 1 1 calc R
H8B H -0.1135 0.3416 1.0120 0.019 Uiso 1 1 calc R
C9 C 0.04759(18) 0.23401(13) 1.0073(3) 0.0137(5) Uani 1 1 d .
C10 C -0.01326(18) 0.17385(13) 0.9484(3) 0.0168(5) Uani 1 1 d .
H10 H -0.0628 0.1803 0.8554 0.020 Uiso 1 1 calc R
C11 C -0.00292(19) 0.10454(14) 1.0231(3) 0.0195(5) Uani 1 1 d .
H11 H -0.0445 0.0638 0.9806 0.023 Uiso 1 1 calc R
C12 C 0.06876(18) 0.09487(14) 1.1606(3) 0.0199(6) Uani 1 1 d .
H12 H 0.0762 0.0475 1.2121 0.024 Uiso 1 1 calc R
C13 C 0.12908(18) 0.15440(13) 1.2220(3) 0.0176(5) Uani 1 1 d .
H13 H 0.1776 0.1477 1.3162 0.021 Uiso 1 1 calc R
C14 C 0.11906(17) 0.22419(13) 1.1466(3) 0.0152(5) Uani 1 1 d .
C15 C 0.16200(17) 0.34761(13) 1.1603(3) 0.0141(5) Uani 1 1 d .
C16 C 0.22089(18) 0.41266(12) 1.2319(3) 0.0162(5) Uani 1 1 d .
C17 C 0.28497(18) 0.40327(13) 1.3785(3) 0.0183(5) Uani 1 1 d .
H17 H 0.2876 0.3563 1.4332 0.022 Uiso 1 1 calc R
C18 C 0.3445(2) 0.46197(15) 1.4439(3) 0.0231(6) Uani 1 1 d .
H18 H 0.3886 0.4552 1.5431 0.028 Uiso 1 1 calc R
C19 C 0.34037(19) 0.53074(15) 1.3661(3) 0.0228(6) Uani 1 1 d .
H19 H 0.3820 0.5709 1.4113 0.027 Uiso 1 1 calc R
C20 C 0.27569(19) 0.54084(13) 1.2227(3) 0.0215(5) Uani 1 1 d .
H20 H 0.2727 0.5881 1.1693 0.026 Uiso 1 1 calc R
C21 C 0.21506(19) 0.48224(13) 1.1564(3) 0.0190(5) Uani 1 1 d .
H21 H 0.1694 0.4897 1.0590 0.023 Uiso 1 1 calc R
N1 N 0.18144(13) 0.28281(11) 1.2164(2) 0.0155(4) Uani 1 1 d .
O1 O 0.08871(12) 0.36648(9) 1.03665(19) 0.0151(3) Uani 1 1 d .
Br1 Br 0.265729(16) 0.295093(14) 0.80230(3) 0.02195(7) Uani 1 1 d .

loop_
_atom_site_aniso_label
_atom_site_aniso_U_11
_atom_site_aniso_U_22
_atom_site_aniso_U_33
_atom_site_aniso_U_23
_atom_site_aniso_U_13
_atom_site_aniso_U_12
C1 0.0149(10) 0.0168(14) 0.0113(10) -0.0030(9) -0.0020(8) -0.0026(9)
C2 0.0095(9) 0.0201(14) 0.0115(10) 0.0013(8) -0.0018(7) 0.0018(9)
C3 0.0193(12) 0.0220(14) 0.0156(11) 0.0000(10) 0.0007(10) 0.0014(10)
C4 0.0197(11) 0.0295(16) 0.0153(11) -0.0062(10) -0.0048(9) -0.0017(10)
C5 0.0193(12) 0.0394(18) 0.0164(13) 0.0035(12) -0.0051(10) 0.0013(12)
C6 0.0187(12) 0.0261(15) 0.0285(14) 0.0090(12) -0.0040(11) 0.0008(11)
C7 0.0154(10) 0.0195(13) 0.0236(12) -0.0023(12) -0.0034(12) 0.0019(9)
C8 0.0139(11) 0.0182(13) 0.0158(12) -0.0035(10) 0.0017(9) 0.0015(10)
C9 0.0126(10) 0.0169(13) 0.0115(11) -0.0017(9) 0.0028(9) -0.0005(9)
C10 0.0140(11) 0.0202(13) 0.0164(12) -0.0010(10) 0.0035(9) -0.0001(10)
C11 0.0169(11) 0.0163(13) 0.0251(13) -0.0027(11) 0.0061(10) -0.0022(10)
C12 0.0199(11) 0.0166(14) 0.0232(14) 0.0007(10) 0.0057(9) -0.0009(10)
C13 0.0169(11) 0.0220(14) 0.0138(12) 0.0010(10) 0.0038(10) 0.0031(9)
C14 0.0130(10) 0.0186(14) 0.0139(11) -0.0016(9) 0.0034(8) 0.0006(9)
C15 0.0128(10) 0.0201(14) 0.0095(12) -0.0013(9) 0.0025(8) 0.0018(9)
C16 0.0147(10) 0.0208(12) 0.0131(10) -0.0017(9) 0.0022(9) -0.0006(10)
C17 0.0223(12) 0.0167(13) 0.0159(11) -0.0013(9) -0.0017(9) 0.0022(10)
C18 0.0233(12) 0.0268(15) 0.0191(13) -0.0035(11) -0.0058(10) -0.0003(11)
C19 0.0199(12) 0.0242(15) 0.0244(13) -0.0093(11) -0.0010(10) -0.0034(11)
C20 0.0237(11) 0.0176(12) 0.0232(12) -0.0002(10) 0.0005(11) -0.0021(10)
C21 0.0200(12) 0.0228(13) 0.0142(11) 0.0016(9) -0.0007(9) -0.0018(10)
N1 0.0167(8) 0.0193(12) 0.0103(9) -0.0021(9) 0.0011(7) -0.0014(8)
O1 0.0163(8) 0.0151(9) 0.0138(8) -0.0005(7) -0.0039(6) 0.0000(7)
Br1 0.01146(9) 0.04000(14) 0.01439(10) 0.00458(11) 0.00084(8) 0.00205(10)

loop_
_atom_type_symbol
_atom_type_description
_atom_type_scat_dispersion_real
_atom_type_scat_dispersion_imag
_atom_type_scat_source
C C 0.0033 0.0016 'International Tables Vol C Tables 4.2.6.8 and 6.1.1.4'
H H 0.0000 0.0000 'International Tables Vol C Tables 4.2.6.8 and 6.1.1.4'
N N 0.0061 0.0033 'International Tables Vol C Tables 4.2.6.8 and 6.1.1.4'
O O 0.0106 0.0060 'International Tables Vol C Tables 4.2.6.8 and 6.1.1.4'
Br Br -0.2901 2.4595 'International Tables Vol C Tables 4.2.6.8 and 6.1.1.4'

loop_
_geom_angle_atom_site_label_1
_geom_angle_atom_site_label_2
_geom_angle_atom_site_label_3
_geom_angle
O1 C1 C9 110.45(17)
O1 C1 C2 106.26(16)
C9 C1 C2 113.40(18)
O1 C1 C8 102.95(17)
C9 C1 C8 112.12(18)
C2 C1 C8 110.99(18)
C3 C2 C1 117.96(18)
C3 C2 Br1 106.60(14)
C1 C2 Br1 109.31(13)
C3 C2 H2 107.5
C1 C2 H2 107.5
Br1 C2 H2 107.5
C2 C3 C4 115.69(19)
C2 C3 H3A 108.4
C4 C3 H3A 108.4
C2 C3 H3B 108.4
C4 C3 H3B 108.4
H3A C3 H3B 107.4
C5 C4 C3 113.9(2)
C5 C4 H4A 108.8
C3 C4 H4A 108.8
C5 C4 H4B 108.8
C3 C4 H4B 108.8
H4A C4 H4B 107.7
C6 C5 C4 127.5(2)
C6 C5 H5 116.3
C4 C5 H5 116.3
C5 C6 C7 130.7(3)
C5 C6 H6 114.6
C7 C6 H6 114.6
C6 C7 C8 120.5(2)
C6 C7 H7A 107.2
C8 C7 H7A 107.2
C6 C7 H7B 107.2
C8 C7 H7B 107.2
H7A C7 H7B 106.8
C7 C8 C1 116.10(19)
C7 C8 H8A 108.3
C1 C8 H8A 108.3
C7 C8 H8B 108.3
C1 C8 H8B 108.3
H8A C8 H8B 107.4
C10 C9 C14 119.0(2)
C10 C9 C1 122.2(2)
C14 C9 C1 118.7(2)
C11 C10 C9 121.1(2)
C11 C10 H10 119.4
C9 C10 H10 119.4
C10 C11 C12 119.7(2)
C10 C11 H11 120.1
C12 C11 H11 120.1
C13 C12 C11 119.9(2)
C13 C12 H12 120.0
C11 C12 H12 120.0
C12 C13 C14 120.4(2)
C12 C13 H13 119.8
C14 C13 H13 119.8
C13 C14 C9 119.8(2)
C13 C14 N1 117.79(19)
C9 C14 N1 122.4(2)
N1 C15 O1 126.8(2)
N1 C15 C16 120.58(19)
O1 C15 C16 112.63(19)
C21 C16 C17 119.3(2)
C21 C16 C15 121.95(19)
C17 C16 C15 118.8(2)
C18 C17 C16 120.1(2)
C18 C17 H17 119.9
C16 C17 H17 119.9
C17 C18 C19 120.4(2)
C17 C18 H18 119.8
C19 C18 H18 119.8
C20 C19 C18 119.9(2)
C20 C19 H19 120.1
C18 C19 H19 120.1
C19 C20 C21 120.2(2)
C19 C20 H20 119.9
C21 C20 H20 119.9
C20 C21 C16 120.1(2)
C20 C21 H21 119.9
C16 C21 H21 119.9
C15 N1 C14 117.24(18)
C15 O1 C1 120.38(17)

loop_
_geom_bond_atom_site_label_1
_geom_bond_atom_site_label_2
_geom_bond_distance
C1 O1 1.473(3)
C1 C9 1.511(3)
C1 C2 1.535(3)
C1 C8 1.545(3)
C2 C3 1.520(3)
C2 Br1 1.9756(19)
C2 H2 1.0000
C3 C4 1.532(3)
C3 H3A 0.9900
C3 H3B 0.9900
C4 C5 1.505(4)
C4 H4A 0.9900
C4 H4B 0.9900
C5 C6 1.332(4)
C5 H5 0.9500
C6 C7 1.507(3)
C6 H6 0.9500
C7 C8 1.528(3)
C7 H7A 0.9900
C7 H7B 0.9900
C8 H8A 0.9900
C8 H8B 0.9900
C9 C10 1.389(3)
C9 C14 1.402(3)
C10 C11 1.386(3)
C10 H10 0.9500
C11 C12 1.393(3)
C11 H11 0.9500
C12 C13 1.384(3)
C12 H12 0.9500
C13 C14 1.396(3)
C13 H13 0.9500
C14 N1 1.408(3)
C15 N1 1.271(3)
C15 O1 1.355(3)
C15 C16 1.482(3)
C16 C21 1.390(3)
C16 C17 1.395(3)
C17 C18 1.379(3)
C17 H17 0.9500
C18 C19 1.383(4)
C18 H18 0.9500
C19 C20 1.380(3)
C19 H19 0.9500
C20 C21 1.387(3)
C20 H20 0.9500
C21 H21 0.9500
